data_4116390
loop_
_publ_author_name
'Ira A. Weinstock'
'Jennifer J. Cowan'
'Elena M. G. Barbuzzi'
'Huadong Zeng'
'Craig L. Hill'

_publ_contact_author
;
    Ira A. Weinstock
    Department of Chemistry
    Emory University
    Atlanta, GA 30033
    Permanent address: 
    US Forest Service
    Forest Products Laboratory
    Madison, WI 53705
;
_publ_contact_author_email iaweinst@facstaff.wisc.edu
_publ_contact_author_fax '404 727 6076'
_publ_contact_author_phone '404 727 7699'
_publ_section_title
;
 Equilibria between \a and \b Isomers of Keggin Heteropolytungstates
;
_journal_name_full 'Journal of the American Chemical Society'
_journal_page_first 4608
_journal_page_last 4617
_journal_paper_doi 10.1021/ja982908j
_journal_volume 121
_journal_year 1999
_chemical_formula_analytical K5AlW12O40.17H2O
_chemical_formula_structural K5AlW12O40.17H2O
_chemical_formula_sum 'Al K5 O57 W12'
_chemical_formula_weight 3373.94
_chemical_name_common keggin
_chemical_name_systematic
; 
 ? 
;
_space_group_IT_number 180
_symmetry_cell_setting hexagonal
_symmetry_space_group_name_Hall 'P 62 2 (0 0 4)'
_symmetry_space_group_name_H-M 'P 62 2 2'
_atom_sites_solution_hydrogens geom
_atom_sites_solution_primary direct
_atom_sites_solution_secondary difmap
_audit_creation_method SHELXL
_cell_angle_alpha 90.00
_cell_angle_beta 90.00
_cell_angle_gamma 120.00
_cell_formula_units_Z 3
_cell_length_a 19.07200(10)
_cell_length_b 19.07200(10)
_cell_length_c 12.5658(2)
_cell_measurement_reflns_used 45
_cell_measurement_temperature 293(2)
_cell_measurement_theta_max 68
_cell_measurement_theta_min 4
_cell_volume 3958.34(7)
_computing_cell_refinement 'Siemens XSCANS'
_computing_data_collection 'Siemens XSCANS'
_computing_data_reduction 'Siemens SHELXTL'
_computing_molecular_graphics 'Siemens SHELXTL'
_computing_publication_material 'Siemens SHELXTL'
_computing_structure_refinement 'SHELXL-93 (Sheldrick, 1993)'
_computing_structure_solution 'SHELXS-86 (Sheldrick, 1990)'
_diffrn_ambient_temperature 193(2)
_diffrn_measurement_device 'Siemens SMART CCD'
_diffrn_measurement_method '\w scans'
_diffrn_radiation_monochromator graphite
_diffrn_radiation_source 'fine-focus sealed tube'
_diffrn_radiation_type MoK\a
_diffrn_radiation_wavelength 0.71073
_diffrn_reflns_av_R_equivalents 0.1022
_diffrn_reflns_av_sigmaI/netI 0.0712
_diffrn_reflns_limit_h_max 24
_diffrn_reflns_limit_h_min -22
_diffrn_reflns_limit_k_max 21
_diffrn_reflns_limit_k_min -25
_diffrn_reflns_limit_l_max 11
_diffrn_reflns_limit_l_min -16
_diffrn_reflns_number 25389
_diffrn_reflns_theta_max 28.71
_diffrn_reflns_theta_min 1.23
_exptl_absorpt_coefficient_mu 26.568
_exptl_absorpt_correction_type none
_exptl_crystal_colour colorless
_exptl_crystal_density_diffrn 4.246
_exptl_crystal_density_meas ?
_exptl_crystal_density_method none
_exptl_crystal_description rod
_exptl_crystal_F_000 4455
_exptl_crystal_size_max 0.31
_exptl_crystal_size_mid 0.24
_exptl_crystal_size_min 0.21
_refine_diff_density_max 1.849
_refine_diff_density_min -2.427
_refine_diff_density_rms 0.450
_refine_ls_abs_structure_details 'Flack H D (1983), Acta Cryst. A39, 876-881'
_refine_ls_abs_structure_Flack 0.01(3)
_refine_ls_extinction_coef 0.00046(3)
_refine_ls_extinction_expression Fc^*^=kFc[1+0.001xFc^2^\l^3^/sin(2\q)]^-1/4^
_refine_ls_extinction_method SHELXL
_refine_ls_goodness_of_fit_all 1.016
_refine_ls_goodness_of_fit_ref 1.048
_refine_ls_hydrogen_treatment none
_refine_ls_matrix_type full
_refine_ls_number_parameters 143
_refine_ls_number_reflns 3272
_refine_ls_number_restraints 0
_refine_ls_restrained_S_all 1.018
_refine_ls_restrained_S_obs 1.048
_refine_ls_R_factor_all 0.0503
_refine_ls_R_factor_gt 0.0342
_refine_ls_shift/esd_mean 0.104
_refine_ls_shift/su_max 2.608
_refine_ls_structure_factor_coef Fsqd
_refine_ls_weighting_details 'w=1/[\s^2^(Fo^2^)+(0.0330P)^2^+0.0000P] where P=(Fo^2^+2Fc^2^)/3'
_refine_ls_weighting_scheme calc
_refine_ls_wR_factor_all 0.0745
_refine_ls_wR_factor_ref 0.0700
_reflns_number_gt 2753
_reflns_number_total 3274
_reflns_observed_criterion >2sigma(I)
_cod_data_source_file ja982908j.cif
_cod_data_source_block hill16
_cod_depositor_comments
;
The following automatic conversions were performed:

'_exptl_crystal_density_meas' value 'none' was changed to '?' - the
value is perceived as not measured.

Automatic conversion script
Id: cif_fix_values 3008 2015-01-20 13:52:24Z robertas 

The following automatic conversions were performed:

'_refine_ls_weighting_scheme' value 'calc
w=1/[\s^2^(Fo^2^)+(0.0330P)^2^+0.0000P] where P=(Fo^2^+2Fc^2^)/3' was
changed to 'calc'. New tag '_refine_ls_weighting_details' was
created. The value of the new tag was set to
'w=1/[\s^2^(Fo^2^)+(0.0330P)^2^+0.0000P] where P=(Fo^2^+2Fc^2^)/3'.

Automatic conversion script
Id: cif_fix_values 3143 2015-03-26 13:38:13Z robertas 
;
_cod_database_code 4116390

loop_
_symmetry_equiv_pos_as_xyz
'x, y, z'
'-y, x-y, z+2/3'
'-x+y, -x, z+1/3'
'-x, -y, z'
'y, -x+y, z+2/3'
'x-y, x, z+1/3'
'y, x, -z+2/3'
'x-y, -y, -z'
'-x, -x+y, -z+1/3'
'-y, -x, -z+2/3'
'-x+y, y, -z'
'x, x-y, -z+1/3'

loop_
_atom_site_aniso_label
_atom_site_aniso_U_11
_atom_site_aniso_U_22
_atom_site_aniso_U_33
_atom_site_aniso_U_23
_atom_site_aniso_U_13
_atom_site_aniso_U_12
W1 0.0140(3) 0.0114(3) 0.0050(2) 0.0005(2) 0.0042(2) 0.0102(2)
W2 0.0134(3) 0.0110(3) 0.0088(3) -0.0069(2) -0.0047(2) 0.0093(2)
W3 0.0130(3) 0.0062(3) 0.0090(3) 0.0015(2) 0.0031(2) 0.0072(2)
K1 0.0121(14) 0.016(2) 0.009(2) 0.000 0.0043(15) 0.0080(10)
K2 0.052(8) 0.035(6) 0.047(7) 0.000 0.000 0.015(7)
K3 0.076(5) 0.087(9) 0.031(5) 0.000 -0.004(5) 0.043(4)
K4 0.076(5) 0.087(9) 0.031(5) 0.000 -0.004(5) 0.043(4)
O4 0.021(5) 0.019(5) 0.012(5) 0.006(4) 0.008(4) 0.015(5)
O5 0.015(5) 0.016(5) 0.011(5) 0.000(4) 0.001(4) 0.014(4)
O6 0.013(5) 0.008(4) 0.014(5) -0.006(4) -0.004(4) 0.006(4)
O7 0.028(6) 0.017(5) 0.026(6) -0.015(4) -0.012(5) 0.018(5)
O8 0.012(5) 0.010(5) 0.015(5) -0.003(4) -0.005(4) 0.005(4)
O9 0.009(4) 0.019(5) 0.006(5) -0.004(4) -0.003(4) 0.010(4)
O10 0.030(6) 0.008(5) 0.011(5) 0.000(4) 0.004(4) 0.013(4)

loop_
_atom_site_label
_atom_site_type_symbol
_atom_site_fract_x
_atom_site_fract_y
_atom_site_fract_z
_atom_site_U_iso_or_equiv
_atom_site_thermal_displace_type
_atom_site_occupancy
_atom_site_calc_flag
_atom_site_refinement_flags
W1 W 0.43348(3) 0.58140(3) 0.53378(4) 0.00841(13) Uani 1 d .
W2 W 0.62793(3) 0.63668(3) 0.52842(4) 0.00966(13) Uani 1 d .
W3 W 0.55138(3) 0.70460(3) 0.34394(4) 0.00839(13) Uani 1 d .
Al1 Al 0.5000 0.5000 0.3333 0.0017(14) Uiso 1 d S
K1 K 0.36992(12) 0.7398(2) 0.5000 0.0120(8) Uani 1 d S
K2 K 0.5000 1.0000 0.4476(9) 0.048(3) Uani 0.50 d SP
K3 K 0.8637(4) 0.7275(9) 0.5000 0.063(3) Uani 0.551(9) d SP
K4 K 0.7407(9) 0.7407(9) 0.8333 0.063(3) Uani 0.449(9) d SP
O1 O 0.3554(5) 0.5323(5) 0.4227(7) 0.009(2) Uiso 1 d .
O2 O 0.4090(5) 0.4742(5) 0.5694(7) 0.011(2) Uiso 1 d .
O3 O 0.5230(5) 0.5831(5) 0.4139(7) 0.004(2) Uiso 1 d .
O4 O 0.3796(6) 0.6012(5) 0.6251(7) 0.015(2) Uani 1 d .
O5 O 0.5338(5) 0.6256(6) 0.6063(7) 0.011(2) Uani 1 d .
O6 O 0.4763(5) 0.6851(5) 0.4564(7) 0.012(2) Uani 1 d .
O7 O 0.7015(6) 0.6898(6) 0.6209(7) 0.021(2) Uani 1 d .
O8 O 0.6872(5) 0.6205(5) 0.4195(7) 0.012(2) Uani 1 d .
O9 O 0.6327(5) 0.7257(5) 0.4540(6) 0.010(2) Uani 1 d .
O10 O 0.5786(6) 0.8021(5) 0.3142(7) 0.015(2) Uani 1 d .
OW1 O 0.5351(7) 0.8803(7) 0.4844(10) 0.040(3) Uiso 1 d .
OW2 O 0.7627(15) 0.8837(16) 0.3707(18) 0.148(9) Uiso 1 d .
OW3 O 0.7952(32) 0.7952(32) 0.3333 0.311(32) Uiso 1 d S
OW4 O 0.5917(41) 0.7959(20) 0.6667 0.306(33) Uiso 1 d S
OW5 O 1.0000 1.0000 0.1667 0.379(52) Uiso 1 d S
OW6 O 0.8340(53) 0.8606(56) 0.5243(75) 0.264(41) Uiso 0.50 d P
OW7 O 0.8565(56) 0.9023(64) 0.6475(87) 0.282(61) Uiso 0.50 d P

loop_
_atom_type_symbol
_atom_type_description
_atom_type_scat_dispersion_real
_atom_type_scat_dispersion_imag
_atom_type_scat_source
O O 0.0106 0.0060 'International Tables Vol C Tables 4.2.6.8 and 6.1.1.4'
H H 0.0000 0.0000 'International Tables Vol C Tables 4.2.6.8 and 6.1.1.4'
Al Al 0.0645 0.0514 'International Tables Vol C Tables 4.2.6.8 and 6.1.1.4'
K K 0.2009 0.2494 'International Tables Vol C Tables 4.2.6.8 and 6.1.1.4'
W W -0.8490 6.8722 'International Tables Vol C Tables 4.2.6.8 and 6.1.1.4'

loop_
_geom_angle_atom_site_label_1
_geom_angle_atom_site_label_2
_geom_angle_atom_site_label_3
_geom_angle
_geom_angle_site_symmetry_1
_geom_angle_site_symmetry_3
O4 W1 O5 99.5(4) . .
O4 W1 O2 103.2(4) . .
O5 W1 O2 90.9(4) . .
O4 W1 O1 101.1(4) . .
O5 W1 O1 159.4(4) . .
O2 W1 O1 86.1(4) . .
O4 W1 O6 95.9(4) . .
O5 W1 O6 88.3(4) . .
O2 W1 O6 160.8(4) . .
O1 W1 O6 87.9(4) . .
O4 W1 O3 168.1(4) . .
O5 W1 O3 74.2(3) . .
O2 W1 O3 87.2(3) . .
O1 W1 O3 85.3(3) . .
O6 W1 O3 74.1(3) . .
O4 W1 K1 55.3(3) . .
O5 W1 K1 110.7(3) . .
O2 W1 K1 150.8(3) . .
O1 W1 K1 80.1(3) . .
O6 W1 K1 44.5(3) . .
O3 W1 K1 116.9(2) . .
O4 W1 K2 84.6(3) . 3_565
O5 W1 K2 49.1(3) . 3_565
O2 W1 K2 49.5(3) . 3_565
O1 W1 K2 134.9(3) . 3_565
O6 W1 K2 136.5(3) . 3_565
O3 W1 K2 98.1(2) . 3_565
K1 W1 K2 133.82(10) . 3_565
O7 W2 O8 102.0(4) . .
O7 W2 O9 98.4(4) . .
O8 W2 O9 91.4(4) . .
O7 W2 O2 102.0(4) . 4_665
O8 W2 O2 86.3(4) . 4_665
O9 W2 O2 159.5(4) . 4_665
O7 W2 O5 99.3(4) . .
O8 W2 O5 158.5(4) . .
O9 W2 O5 88.5(4) . .
O2 W2 O5 86.3(4) 4_665 .
O7 W2 O3 169.3(4) . .
O8 W2 O3 86.1(3) . .
O9 W2 O3 74.1(3) . .
O2 W2 O3 85.4(3) 4_665 .
O5 W2 O3 73.2(3) . .
O7 W2 K3 51.9(3) . .
O8 W2 K3 50.6(3) . .
O9 W2 K3 91.6(3) . .
O2 W2 K3 102.5(3) 4_665 .
O5 W2 K3 150.9(3) . .
O3 W2 K3 134.5(2) . .
O7 W2 K2 84.3(4) . 3_565
O8 W2 K2 132.5(3) . 3_565
O9 W2 K2 134.7(3) . 3_565
O2 W2 K2 46.9(3) 4_665 3_565
O5 W2 K2 46.9(3) . 3_565
O3 W2 K2 95.5(2) . 3_565
K3 W2 K2 122.71(11) . 3_565
O10 W3 O1 102.6(4) . 10_665
O10 W3 O6 99.5(4) . .
O1 W3 O6 92.9(4) 10_665 .
O10 W3 O8 100.8(4) . 7
O1 W3 O8 85.4(4) 10_665 7
O6 W3 O8 159.5(4) . 7
O10 W3 O9 98.7(4) . .
O1 W3 O9 158.2(4) 10_665 .
O6 W3 O9 87.5(4) . .
O8 W3 O9 86.7(4) 7 .
O10 W3 O3 169.6(4) . .
O1 W3 O3 86.6(3) 10_665 .
O6 W3 O3 75.0(3) . .
O8 W3 O3 84.5(3) 7 .
O9 W3 O3 72.4(3) . .
O10 W3 K3 49.6(3) . 5_564
O1 W3 K3 103.2(3) 10_665 5_564
O6 W3 K3 147.4(2) . 5_564
O8 W3 K3 51.8(3) 7 5_564
O9 W3 K3 87.6(3) . 5_564
O3 W3 K3 133.3(2) . 5_564
O3 Al1 O3 108.9(6) 10_665 7
O3 Al1 O3 110.5(5) 10_665 .
O3 Al1 O3 109.0(5) 7 .
O3 Al1 O3 109.0(5) 10_665 4_665
O3 Al1 O3 110.5(5) 7 4_665
O3 Al1 O3 108.9(6) . 4_665
O4 K1 O4 152.7(4) 2_664 12_566
O4 K1 O6 79.8(3) 2_664 .
O4 K1 O6 109.4(3) 12_566 .
O4 K1 O6 109.4(3) 2_664 11_556
O4 K1 O6 79.8(3) 12_566 11_556
O6 K1 O6 141.8(4) . 11_556
O4 K1 OW1 73.1(3) 2_664 .
O4 K1 OW1 85.4(3) 12_566 .
O6 K1 OW1 71.2(3) . .
O6 K1 OW1 146.9(3) 11_556 .
O4 K1 OW1 85.5(3) 2_664 11_556
O4 K1 OW1 73.1(3) 12_566 11_556
O6 K1 OW1 146.9(3) . 11_556
O6 K1 OW1 71.2(3) 11_556 11_556
OW1 K1 OW1 76.3(5) . 11_556
O4 K1 O4 128.4(2) 2_664 .
O4 K1 O4 73.8(3) 12_566 .
O6 K1 O4 54.6(2) . .
O6 K1 O4 96.0(3) 11_556 .
OW1 K1 O4 108.1(3) . .
OW1 K1 O4 146.1(3) 11_556 .
O4 K1 O4 73.8(3) 2_664 11_556
O4 K1 O4 128.4(2) 12_566 11_556
O6 K1 O4 96.0(3) . 11_556
O6 K1 O4 54.6(2) 11_556 11_556
OW1 K1 O4 146.1(3) . 11_556
OW1 K1 O4 108.1(3) 11_556 11_556
O4 K1 O4 87.1(4) . 11_556
O4 K1 W1 102.8(2) 2_664 .
O4 K1 W1 95.9(2) 12_566 .
O6 K1 W1 30.1(2) . .
O6 K1 W1 114.5(2) 11_556 .
OW1 K1 W1 96.3(2) . .
OW1 K1 W1 166.9(2) 11_556 .
O4 K1 W1 26.33(15) . .
O4 K1 W1 84.1(2) 11_556 .
O4 K1 W1 95.9(2) 2_664 11_556
O4 K1 W1 102.8(2) 12_566 11_556
O6 K1 W1 114.5(2) . 11_556
O6 K1 W1 30.1(2) 11_556 11_556
OW1 K1 W1 166.9(2) . 11_556
OW1 K1 W1 96.3(2) 11_556 11_556
O4 K1 W1 84.1(2) . 11_556
O4 K1 W1 26.33(15) 11_556 11_556
W1 K1 W1 92.96(9) . 11_556
O4 K1 K2 85.1(2) 2_664 8_676
O4 K1 K2 67.7(2) 12_566 8_676
O6 K1 K2 110.7(2) . 8_676
O6 K1 K2 107.1(2) 11_556 8_676
OW1 K1 K2 39.9(2) . 8_676
OW1 K1 K2 38.0(2) 11_556 8_676
O4 K1 K2 129.9(2) . 8_676
O4 K1 K2 142.4(2) 11_556 8_676
W1 K1 K2 131.59(6) . 8_676
W1 K1 K2 134.23(4) 11_556 8_676
O4 K1 K2 67.7(2) 2_664 .
O4 K1 K2 85.1(2) 12_566 .
O6 K1 K2 107.1(2) . .
O6 K1 K2 110.7(2) 11_556 .
OW1 K1 K2 38.0(2) . .
OW1 K1 K2 39.9(2) 11_556 .
O4 K1 K2 142.3(2) . .
O4 K1 K2 129.9(2) 11_556 .
W1 K1 K2 134.23(4) . .
W1 K1 K2 131.59(6) 11_556 .
K2 K1 K2 17.4(3) 8_676 .
K2 K2 OW1 80.2(3) 8_676 4_675
K2 K2 OW1 80.2(3) 8_676 .
OW1 K2 OW1 160.4(7) 4_675 .
K2 K2 OW1 72.3(3) 8_676 8_676
OW1 K2 OW1 82.3(5) 4_675 8_676
OW1 K2 OW1 91.7(5) . 8_676
K2 K2 OW1 72.3(3) 8_676 11_556
OW1 K2 OW1 91.7(5) 4_675 11_556
OW1 K2 OW1 82.3(5) . 11_556
OW1 K2 OW1 144.6(7) 8_676 11_556
K2 K2 O5 135.6(2) 8_676 2_664
OW1 K2 O5 98.7(3) 4_675 2_664
OW1 K2 O5 95.3(3) . 2_664
OW1 K2 O5 152.0(5) 8_676 2_664
OW1 K2 O5 63.4(3) 11_556 2_664
K2 K2 O5 135.6(2) 8_676 5_564
OW1 K2 O5 95.3(3) 4_675 5_564
OW1 K2 O5 98.7(3) . 5_564
OW1 K2 O5 63.4(3) 8_676 5_564
OW1 K2 O5 152.0(5) 11_556 5_564
O5 K2 O5 88.7(4) 2_664 5_564
K2 K2 O2 149.8(2) 8_676 5_564
OW1 K2 O2 69.6(3) 4_675 5_564
OW1 K2 O2 130.0(5) . 5_564
OW1 K2 O2 104.4(3) 8_676 5_564
OW1 K2 O2 106.0(4) 11_556 5_564
O5 K2 O2 51.4(3) 2_664 5_564
O5 K2 O2 52.3(3) 5_564 5_564
K2 K2 O2 149.8(2) 8_676 2_664
OW1 K2 O2 130.0(5) 4_675 2_664
OW1 K2 O2 69.6(3) . 2_664
OW1 K2 O2 106.0(3) 8_676 2_664
OW1 K2 O2 104.4(3) 11_556 2_664
O5 K2 O2 52.3(3) 2_664 2_664
O5 K2 O2 51.4(3) 5_564 2_664
O2 K2 O2 60.5(4) 5_564 2_664
K2 K2 W1 141.76(10) 8_676 2_664
OW1 K2 W1 124.0(4) 4_675 2_664
OW1 K2 W1 73.0(3) . 2_664
OW1 K2 W1 134.1(4) 8_676 2_664
OW1 K2 W1 77.4(3) 11_556 2_664
O5 K2 W1 27.8(2) 2_664 2_664
O5 K2 W1 76.2(3) 5_564 2_664
O2 K2 W1 61.6(2) 5_564 2_664
O2 K2 W1 28.1(2) 2_664 2_664
K2 K2 W1 141.76(11) 8_676 5_564
OW1 K2 W1 73.0(3) 4_675 5_564
OW1 K2 W1 124.0(4) . 5_564
OW1 K2 W1 77.4(3) 8_676 5_564
OW1 K2 W1 134.1(4) 11_556 5_564
O5 K2 W1 76.2(3) 2_664 5_564
O5 K2 W1 27.8(2) 5_564 5_564
O2 K2 W1 28.1(2) 5_564 5_564
O2 K2 W1 61.6(2) 2_664 5_564
W1 K2 W1 76.5(2) 2_664 5_564
K2 K2 W2 141.46(10) 8_676 2_664
OW1 K2 W2 75.2(3) 4_675 2_664
OW1 K2 W2 121.4(3) . 2_664
OW1 K2 W2 131.5(3) 8_676 2_664
OW1 K2 W2 79.2(3) 11_556 2_664
O5 K2 W2 27.8(2) 2_664 2_664
O5 K2 W2 76.5(3) 5_564 2_664
O2 K2 W2 27.3(2) 5_564 2_664
O2 K2 W2 62.4(2) 2_664 2_664
W1 K2 W2 48.80(12) 2_664 2_664
W1 K2 W2 55.24(14) 5_564 2_664
OW2 K3 OW2 154.5(13) 6_655 7
OW2 K3 OW3 42.9(6) 6_655 6_655
OW2 K3 OW3 124.9(7) 7 6_655
OW2 K3 OW3 125.2(7) 6_655 .
OW2 K3 OW3 42.7(6) 7 .
OW3 K3 OW3 137.6(22) 6_655 .
OW2 K3 O10 139.6(8) 6_655 7
OW2 K3 O10 65.8(6) 7 7
OW3 K3 O10 130.2(11) 6_655 7
OW3 K3 O10 85.9(8) . 7
OW2 K3 O10 65.8(6) 6_655 6_655
OW2 K3 O10 139.7(8) 7 6_655
OW3 K3 O10 86.0(8) 6_655 6_655
OW3 K3 O10 130.3(12) . 6_655
O10 K3 O10 74.5(5) 7 6_655
OW2 K3 O8 79.7(6) 6_655 11_656
OW2 K3 O8 115.4(6) 7 11_656
OW3 K3 O8 60.2(12) 6_655 11_656
OW3 K3 O8 155.1(4) . 11_656
O10 K3 O8 71.5(3) 7 11_656
O10 K3 O8 53.9(3) 6_655 11_656
OW2 K3 O8 115.5(6) 6_655 .
OW2 K3 O8 79.7(6) 7 .
OW3 K3 O8 155.4(5) 6_655 .
OW3 K3 O8 60.2(12) . .
O10 K3 O8 54.0(3) 7 .
O10 K3 O8 71.5(3) 6_655 .
O8 K3 O8 110.6(5) 11_656 .
OW2 K3 O7 121.4(6) 6_655 11_656
OW2 K3 O7 64.2(6) 7 11_656
OW3 K3 O7 81.2(7) 6_655 11_656
OW3 K3 O7 106.8(4) . 11_656
O10 K3 O7 59.4(3) 7 11_656
O10 K3 O7 101.4(4) 6_655 11_656
O8 K3 O7 52.8(2) 11_656 11_656
O8 K3 O7 112.4(4) . 11_656
OW2 K3 O7 64.2(6) 6_655 .
OW2 K3 O7 121.5(6) 7 .
OW3 K3 O7 107.1(3) 6_655 .
OW3 K3 O7 81.5(7) . .
O10 K3 O7 101.4(4) 7 .
O10 K3 O7 59.4(3) 6_655 .
O8 K3 O7 112.4(4) 11_656 .
O8 K3 O7 52.9(2) . .
O7 K3 O7 157.4(6) 11_656 .
OW2 K3 OW6 86.9(20) 6_655 11_656
OW2 K3 OW6 73.6(20) 7 11_656
OW3 K3 OW6 52.3(19) 6_655 11_656
OW3 K3 OW6 93.3(23) . 11_656
O10 K3 OW6 119.5(18) 7 11_656
O10 K3 OW6 136.1(19) 6_655 11_656
O8 K3 OW6 89.2(18) 11_656 11_656
O8 K3 OW6 151.8(19) . 11_656
O7 K3 OW6 63.4(18) 11_656 11_656
O7 K3 OW6 138.3(18) . 11_656
OW2 K3 OW6 73.6(20) 6_655 .
OW2 K3 OW6 86.9(20) 7 .
OW3 K3 OW6 93.4(23) 6_655 .
OW3 K3 OW6 52.6(19) . .
O10 K3 OW6 136.2(19) 7 .
O10 K3 OW6 119.6(18) 6_655 .
O8 K3 OW6 151.8(19) 11_656 .
O8 K3 OW6 89.3(18) . .
O7 K3 OW6 138.3(18) 11_656 .
O7 K3 OW6 63.4(18) . .
OW6 K3 OW6 80.6(35) 11_656 .
O7 K4 O7 144.5(8) . 7_556
O7 K4 OW2 65.8(5) . 6_655
O7 K4 OW2 136.8(5) 7_556 6_655
O7 K4 OW2 136.6(5) . 12_566
O7 K4 OW2 65.7(5) 7_556 12_566
OW2 K4 OW2 117.4(11) 6_655 12_566
O7 K4 OW1 70.0(4) . 6_655
O7 K4 OW1 81.2(4) 7_556 6_655
OW2 K4 OW1 90.8(5) 6_655 6_655
OW2 K4 OW1 146.3(6) 12_566 6_655
O7 K4 OW1 81.2(4) . 12_566
O7 K4 OW1 69.9(4) 7_556 12_566
OW2 K4 OW1 146.3(6) 6_655 12_566
OW2 K4 OW1 90.7(5) 12_566 12_566
OW1 K4 OW1 71.1(5) 6_655 12_566
O7 K4 OW7 80.0(15) . 12_566
O7 K4 OW7 130.8(15) 7_556 12_566
OW2 K4 OW7 66.3(15) 6_655 12_566
OW2 K4 OW7 65.3(15) 12_566 12_566
OW1 K4 OW7 148.0(14) 6_655 12_566
OW1 K4 OW7 115.6(14) 12_566 12_566
O7 K4 OW7 130.8(15) . 6_655
O7 K4 OW7 80.0(15) 7_556 6_655
OW2 K4 OW7 65.4(14) 6_655 6_655
OW2 K4 OW7 66.3(15) 12_566 6_655
OW1 K4 OW7 115.7(14) 6_655 6_655
OW1 K4 OW7 148.0(14) 12_566 6_655
OW7 K4 OW7 76.0(29) 12_566 6_655
O7 K4 K2 64.1(4) . 3_565
O7 K4 K2 80.4(4) 7_556 3_565
OW2 K4 K2 115.9(6) 6_655 3_565
OW2 K4 K2 126.3(6) 12_566 3_565
OW1 K4 K2 35.6(3) 6_655 3_565
OW1 K4 K2 37.2(3) 12_566 3_565
OW7 K4 K2 135.5(15) 12_566 3_565
OW7 K4 K2 147.8(15) 6_655 3_565
O7 K4 K2 80.4(4) . 9_656
O7 K4 K2 64.1(4) 7_556 9_656
OW2 K4 K2 126.4(6) 6_655 9_656
OW2 K4 K2 115.8(6) 12_566 9_656
OW1 K4 K2 37.1(3) 6_655 9_656
OW1 K4 K2 35.6(2) 12_566 9_656
OW7 K4 K2 147.7(15) 12_566 9_656
OW7 K4 K2 135.6(15) 6_655 9_656
K2 K4 K2 16.3(3) 3_565 9_656
O7 K4 K3 156.1(2) . 5_565
O7 K4 K3 38.4(2) 7_556 5_565
OW2 K4 K3 131.6(7) 6_655 5_565
OW2 K4 K3 27.3(5) 12_566 5_565
OW1 K4 K3 119.5(3) 6_655 5_565
OW1 K4 K3 81.9(3) 12_566 5_565
OW7 K4 K3 92.4(14) 12_566 5_565
OW7 K4 K3 67.5(14) 6_655 5_565
K2 K4 K3 109.6(3) 3_565 5_565
K2 K4 K3 95.2(3) 9_656 5_565
O7 K4 K3 38.4(2) . .
O7 K4 K3 156.3(2) 7_556 .
OW2 K4 K3 27.4(5) 6_655 .
OW2 K4 K3 131.6(7) 12_566 .
OW1 K4 K3 81.9(3) 6_655 .
OW1 K4 K3 119.5(3) 12_566 .
OW7 K4 K3 67.5(14) 12_566 .
OW7 K4 K3 92.5(14) 6_655 .
K2 K4 K3 95.3(3) 3_565 .
K2 K4 K3 109.6(3) 9_656 .
K3 K4 K3 155.1(5) 5_565 .
W3 O1 W1 152.9(5) 10_665 .
W1 O2 W2 150.3(5) . 4_665
W1 O2 K2 102.4(3) . 3_565
W2 O2 K2 105.8(3) 4_665 3_565
Al1 O3 W2 123.1(4) . .
Al1 O3 W1 121.9(4) . .
W2 O3 W1 94.3(3) . .
Al1 O3 W3 121.7(4) . .
W2 O3 W3 94.6(3) . .
W1 O3 W3 93.8(3) . .
W1 O4 K1 143.9(5) . 3_565
W1 O4 K1 98.3(3) . .
K1 O4 K1 105.8(3) 3_565 .
W1 O5 W2 118.3(4) . .
W1 O5 K2 103.0(4) . 3_565
W2 O5 K2 105.3(3) . 3_565
W3 O6 W1 117.0(4) . .
W3 O6 K1 133.9(4) . .
W1 O6 K1 105.5(4) . .
W2 O7 K4 147.9(6) . .
W2 O7 K3 103.1(4) . .
K4 O7 K3 108.3(4) . .
W2 O8 W3 151.8(5) . 7
W2 O8 K3 101.3(3) . .
W3 O8 K3 98.8(4) 7 .
W2 O9 W3 118.9(4) . .
W3 O10 K3 105.5(4) . 5_564
K2 OW1 K2 27.5(5) . 8_676
K2 OW1 K1 100.0(4) . .
K2 OW1 K1 97.9(4) 8_676 .
K2 OW1 K4 97.5(4) . 5_564
K2 OW1 K4 95.7(4) 8_676 5_564
K1 OW1 K4 161.9(4) . 5_564
K3 OW2 K4 121.6(9) 5_564 5_564
K3 OW3 K3 179.3(19) 5_564 .
OW7 OW6 K3 113.2(61) . .
OW7 OW7 OW6 135.0(100) 12_566 .
OW7 OW7 K4 62.2(99) 12_566 5_564
OW6 OW7 K4 74.0(53) . 5_564

loop_
_geom_bond_atom_site_label_1
_geom_bond_atom_site_label_2
_geom_bond_distance
_geom_bond_site_symmetry_2
W1 O4 1.704(8) .
W1 O5 1.894(8) .
W1 O2 1.909(8) .
W1 O1 1.910(8) .
W1 O6 1.976(8) .
W1 O3 2.265(8) .
W1 K1 3.801(3) .
W1 K2 3.954(9) 3_565
W2 O7 1.710(9) .
W2 O8 1.896(9) .
W2 O9 1.901(9) .
W2 O2 1.935(9) 4_665
W2 O5 1.961(8) .
W2 O3 2.253(8) .
W2 K3 3.945(6) .
W2 K2 4.057(9) 3_565
W3 O10 1.704(8) .
W3 O1 1.899(8) 10_665
W3 O6 1.911(9) .
W3 O8 1.941(9) 7
W3 O9 1.964(8) .
W3 O3 2.276(8) .
W3 K3 3.908(11) 5_564
Al1 O3 1.742(8) 10_665
Al1 O3 1.742(8) 7
Al1 O3 1.742(8) .
Al1 O3 1.742(8) 4_665
K1 O4 2.700(8) 2_664
K1 O4 2.700(8) 12_566
K1 O6 2.762(9) .
K1 O6 2.762(9) 11_556
K1 OW1 2.950(12) .
K1 OW1 2.950(12) 11_556
K1 O4 3.159(9) .
K1 O4 3.159(9) 11_556
K1 W1 3.801(3) 11_556
K1 K2 4.347(4) 8_676
K1 K2 4.347(4) .
K2 K2 1.32(2) 8_676
K2 OW1 2.720(12) 4_675
K2 OW1 2.720(12) .
K2 OW1 2.813(12) 8_676
K2 OW1 2.813(12) 11_556
K2 O5 3.070(12) 2_664
K2 O5 3.070(12) 5_564
K2 O2 3.077(13) 5_564
K2 O2 3.077(13) 2_664
K2 W1 3.954(9) 2_664
K2 W1 3.954(9) 5_564
K2 W2 4.057(9) 2_664
K3 OW2 2.63(2) 6_655
K3 OW2 2.63(2) 7
K3 OW3 3.083(5) 6_655
K3 OW3 3.065(5) .
K3 O10 3.091(15) 7
K3 O10 3.091(15) 6_655
K3 O8 3.110(12) 11_656
K3 O8 3.108(12) .
K3 O7 3.190(10) 11_656
K3 O7 3.188(10) .
K3 OW6 2.88(9) 11_656
K3 OW6 2.88(9) .
K4 O7 2.811(10) .
K4 O7 2.811(10) 7_556
K4 OW2 2.94(3) 6_655
K4 OW2 2.95(3) 12_566
K4 OW1 3.41(2) 6_655
K4 OW1 3.42(2) 12_566
K4 OW7 3.99(11) 12_566
K4 OW7 3.99(12) 6_655
K4 K2 4.64(2) 3_565
K4 K2 4.64(2) 9_656
K4 K3 4.871(4) 5_565
O1 W3 1.899(8) 10_665
O2 W2 1.935(9) 4_665
O2 K2 3.077(13) 3_565
O4 K1 2.700(8) 3_565
O5 K2 3.070(12) 3_565
O8 W3 1.941(9) 7
O10 K3 3.091(15) 5_564
OW1 K2 2.813(12) 8_676
OW1 K4 3.41(2) 5_564
OW2 K3 2.63(2) 5_564
OW2 K4 2.94(3) 5_564
OW3 K3 3.083(5) 5_564
OW6 OW7 1.70(10) .
OW7 OW7 1.10(20) 12_566
OW7 K4 3.99(11) 5_564
